data_4037034
loop_
_publ_author_name
'Schwamm, Ryan J.'
'Vianello, Robert'
'Mar\<savelski, Aleksandra'
'Garc\'ia, M \'Angeles'
'Claramunt, Rosa M.'
'Alkorta, Ibon'
'Saame, Jaan'
'Leito, Ivo'
'Fitchett, Christopher M.'
'Edwards, Alison J.'
'Coles, Martyn P.'

_publ_section_title
;
 (15)N NMR Spectroscopy, X-ray and Neutron Diffraction, Quantum-Chemical
 Calculations, and UV/vis-Spectrophotometric Titrations as Complementary
 Techniques for the Analysis of Pyridine-Supported Bicyclic Guanidine
 Superbases.
;
_journal_issue 17
_journal_name_full 'The Journal of organic chemistry'
_journal_page_first 7612
_journal_page_last 7625
_journal_paper_doi 10.1021/acs.joc.6b01330
_journal_volume 81
_journal_year 2016
_chemical_formula_moiety 'C12 H17 N4, C24 H20 B'
_chemical_formula_sum 'C36 H37 B N4'
_chemical_formula_weight 536.50
_space_group_crystal_system triclinic
_space_group_IT_number 2
_space_group_name_Hall '-P 1'
_space_group_name_H-M_alt 'P -1'
_atom_sites_solution_hydrogens mixed
_atom_sites_solution_primary direct
_audit_creation_date 2014-04-14
_audit_creation_method
;
Olex2 1.2
(compiled 2014.03.20 svn.r2918 for OlexSys, GUI svn.r4816)
;
_cell_angle_alpha 69.939(4)
_cell_angle_beta 76.544(3)
_cell_angle_gamma 69.975(3)
_cell_formula_units_Z 2
_cell_length_a 10.6291(3)
_cell_length_b 11.8059(5)
_cell_length_c 13.0252(5)
_cell_measurement_reflns_used 6699
_cell_measurement_temperature 120.01(10)
_cell_measurement_theta_max 76.1590
_cell_measurement_theta_min 3.6370
_cell_volume 1430.14(10)
_computing_cell_refinement
;
CrysAlisPro, Agilent Technologies,
Version 1.171.37.31 (release 14-01-2014 CrysAlis171 .NET)
(compiled Jan 14 2014,18:38:05)
;
_computing_data_collection
;
CrysAlisPro, Agilent Technologies,
Version 1.171.37.31 (release 14-01-2014 CrysAlis171 .NET)
(compiled Jan 14 2014,18:38:05)
;
_computing_data_reduction
;
CrysAlisPro, Agilent Technologies,
Version 1.171.37.31 (release 14-01-2014 CrysAlis171 .NET)
(compiled Jan 14 2014,18:38:05)
;
_computing_molecular_graphics 'Olex2 (Dolomanov et al., 2009)'
_computing_publication_material 'Olex2 (Dolomanov et al., 2009)'
_computing_structure_refinement 'olex2.refine (Bourhis et al., 2013)'
_computing_structure_solution 'ShelXS (Sheldrick, 2008)'
_diffrn_ambient_environment N~2~
_diffrn_ambient_temperature 120.01(10)
_diffrn_detector 'CCD plate'
_diffrn_detector_area_resol_mean 10.6501
_diffrn_detector_type Atlas
_diffrn_measured_fraction_theta_full 0.991
_diffrn_measured_fraction_theta_max 0.973
_diffrn_measurement_device 'four-circle diffractometer'
_diffrn_measurement_device_type 'SuperNova, Dual, Cu at zero, Atlas'
_diffrn_measurement_method '\w scans'
_diffrn_orient_matrix_UB_11 -0.0196477000
_diffrn_orient_matrix_UB_12 -0.0335429000
_diffrn_orient_matrix_UB_13 -0.0984204000
_diffrn_orient_matrix_UB_21 -0.0251521000
_diffrn_orient_matrix_UB_22 0.1390604000
_diffrn_orient_matrix_UB_23 -0.0689858000
_diffrn_orient_matrix_UB_31 0.1522876000
_diffrn_orient_matrix_UB_32 -0.0239611000
_diffrn_orient_matrix_UB_33 -0.0410346000
_diffrn_radiation_monochromator mirror
_diffrn_radiation_probe x-ray
_diffrn_radiation_type CuK\a
_diffrn_radiation_wavelength 1.54184
_diffrn_reflns_av_R_equivalents 0.0275
_diffrn_reflns_av_unetI/netI 0.0292
_diffrn_reflns_Laue_measured_fraction_full 0.991
_diffrn_reflns_Laue_measured_fraction_max 0.973
_diffrn_reflns_limit_h_max 13
_diffrn_reflns_limit_h_min -11
_diffrn_reflns_limit_k_max 14
_diffrn_reflns_limit_k_min -14
_diffrn_reflns_limit_l_max 15
_diffrn_reflns_limit_l_min -16
_diffrn_reflns_number 12127
_diffrn_reflns_point_group_measured_fraction_full 0.991
_diffrn_reflns_point_group_measured_fraction_max 0.973
_diffrn_reflns_theta_full 67.684
_diffrn_reflns_theta_max 76.254
_diffrn_reflns_theta_min 3.644
_diffrn_source 'sealed X-ray tube'
_diffrn_source_type 'SuperNova (Cu) X-ray Source'
_exptl_absorpt_coefficient_mu 0.559
_exptl_absorpt_correction_T_max 1.00000
_exptl_absorpt_correction_T_min 0.69824
_exptl_absorpt_correction_type multi-scan
_exptl_absorpt_process_details
;
CrysAlisPro, Agilent Technologies,
Version 1.171.37.31 (release 14-01-2014 CrysAlis171 .NET)
(compiled Jan 14 2014,18:38:05)
Empirical absorption correction using spherical harmonics,
 implemented in SCALE3 ABSPACK scaling algorithm.
;
_exptl_crystal_colour colourless
_exptl_crystal_colour_primary colourless
_exptl_crystal_density_diffrn 1.246
_exptl_crystal_description plate
_exptl_crystal_F_000 572
_exptl_crystal_size_max 0.45
_exptl_crystal_size_mid 0.28
_exptl_crystal_size_min 0.12
_refine_diff_density_max 0.311
_refine_diff_density_min -0.242
_refine_diff_density_rms 0.049
_refine_ls_extinction_method none
_refine_ls_goodness_of_fit_ref 1.027
_refine_ls_hydrogen_treatment mixed
_refine_ls_matrix_type full
_refine_ls_number_parameters 373
_refine_ls_number_reflns 5843
_refine_ls_number_restraints 0
_refine_ls_restrained_S_all 1.027
_refine_ls_R_factor_all 0.0483
_refine_ls_R_factor_gt 0.0439
_refine_ls_shift/su_max 0.000
_refine_ls_shift/su_mean 0.000
_refine_ls_structure_factor_coef Fsqd
_refine_ls_weighting_details 'w=1/[\s^2^(Fo^2^)+(0.0724P)^2^+0.3590P] where P=(Fo^2^+2Fc^2^)/3'
_refine_ls_weighting_scheme calc
_refine_ls_wR_factor_gt 0.1173
_refine_ls_wR_factor_ref 0.1240
_reflns_Friedel_coverage 0.000
_reflns_number_gt 5234
_reflns_number_total 5843
_reflns_threshold_expression 'I > 2\s(I)'
_cod_data_source_file jo6b01330_si_002.cif
_cod_data_source_block 1a
_cod_original_cell_volume 1430.15(10)
_cod_database_code 4037034
_shelxl_version_number 2014-3
_chemical_oxdiff_formula c34h28n8O8Cl2co1
_shelx_space_group_comment
;
The symmetry employed for this shelxl refinement is uniquely defined
by the following loop, which should always be used as a source of
symmetry information in preference to the above space-group names.
They are only intended as comments.
;
_reflns_odcompleteness_completeness 98.61
_reflns_odcompleteness_iscentric 1
_reflns_odcompleteness_theta 74.33
_olex2_refinement_description
;
1. Others
 Fixed Uiso: H3(0.038) H2A(0.035) H2B(0.035) H3A(0.038) H3B(0.038) H4A(0.035)
 H4B(0.035) H5A(0.03) H5B(0.03) H6A(0.031) H6B(0.031) H7A(0.033) H7B(0.033)
 H9(0.031) H10(0.033) H11(0.032) H12(0.031) H14(0.027) H15(0.029) H16(0.03)
 H17(0.028) H18(0.026) H20(0.029) H21(0.034) H22(0.036) H23(0.035) H24(0.031)
 H26(0.03) H27(0.034) H28(0.033) H29(0.031) H30(0.027) H32(0.026) H33(0.029)
 H34(0.03) H35(0.031) H36(0.03)
 Fixed X: H2A(0.4158) H2B(0.4652) H3A(0.1916) H3B(0.2871) H4A(0.2978)
 H4B(0.1451) H5A(0.1033) H5B(0.2414) H6A(0.331) H6B(0.1852) H7A(0.2217)
 H7B(0.1025) H9(0.3271) H10(0.373) H11(0.4486) H12(0.4734) H14(0.572)
 H15(0.3471) H16(0.2059) H17(0.2957) H18(0.5221) H20(0.5879) H21(0.6468)
 H22(0.8724) H23(1.0376) H24(0.9776) H26(0.9245) H27(0.981) H28(0.8813)
 H29(0.7293) H30(0.6767) H32(0.8741) H33(0.9643) H34(0.9623) H35(0.8683)
 H36(0.7798)
 Fixed Y: H2A(0.2994) H2B(0.1708) H3A(0.3199) H3B(0.3133) H4A(0.1106)
 H4B(0.1711) H5A(-0.0247) H5B(-0.0862) H6A(-0.1997) H6B(-0.2158) H7A(-0.1591)
 H7B(-0.0538) H9(0.3862) H10(0.4405) H11(0.282) H12(0.0769) H14(0.0784)
 H15(0.118) H16(0.3231) H17(0.4884) H18(0.4482) H20(0.383) H21(0.4608)
 H22(0.4181) H23(0.2915) H24(0.2121) H26(0.3817) H27(0.4852) H28(0.4798)
 H29(0.3617) H30(0.2555) H32(0.0577) H33(-0.1583) H34(-0.2718) H35(-0.1653)
 H36(0.0503)
 Fixed Z: H2A(0.0151) H2B(0.1049) H3A(0.1058) H3B(0.185) H4A(0.2795)
 H4B(0.2621) H5A(0.2592) H5B(0.3074) H6A(0.1831) H6B(0.2259) H7A(0.0308)
 H7B(0.0706) H9(-0.1374) H10(-0.329) H11(-0.4168) H12(-0.3104) H14(0.3882)
 H15(0.4609) H16(0.4271) H17(0.3215) H18(0.2555) H20(0.0934) H21(-0.0933) H22(-
 0.1699) H23(-0.0559) H24(0.1302) H26(0.2158) H27(0.312) H28(0.4916)
 H29(0.5759) H30(0.4809) H32(0.4525) H33(0.5009) H34(0.3871) H35(0.2232)
 H36(0.1753)
;

loop_
_space_group_symop_operation_xyz
'x, y, z'
'-x, -y, -z'

loop_
_atom_site_label
_atom_site_type_symbol
_atom_site_fract_x
_atom_site_fract_y
_atom_site_fract_z
_atom_site_U_iso_or_equiv
_atom_site_adp_type
_atom_site_occupancy
_atom_site_site_symmetry_order
_atom_site_calc_flag
_atom_site_refinement_flags_posn
N2 N 0.35601(11) 0.16006(10) 0.00207(9) 0.0238(2) Uani 1 1 d .
N3 N 0.24782(10) 0.05669(9) 0.16763(9) 0.0225(2) Uani 1 1 d .
N1 N 0.27448(11) -0.00374(10) 0.01116(9) 0.0254(2) Uani 1 1 d .
H1 H 0.3213(19) -0.0028(17) -0.0525(17) 0.038 Uiso 1 1 d R
N4 N 0.42417(10) 0.10590(10) -0.16470(9) 0.0233(2) Uani 1 1 d .
C1 C 0.29274(11) 0.06957(11) 0.06119(10) 0.0213(2) Uani 1 1 d .
C2 C 0.38984(14) 0.22621(12) 0.06506(11) 0.0289(3) Uani 1 1 d .
H2A H 0.4158 0.2994 0.0151 0.035 Uiso 1 1 calc R
H2B H 0.4652 0.1708 0.1049 0.035 Uiso 1 1 calc R
C3 C 0.26800(15) 0.26643(12) 0.14511(12) 0.0320(3) Uani 1 1 d .
H3A H 0.1916 0.3199 0.1058 0.038 Uiso 1 1 calc R
H3B H 0.2871 0.3133 0.1850 0.038 Uiso 1 1 calc R
C4 C 0.23616(14) 0.14860(12) 0.22445(11) 0.0290(3) Uani 1 1 d .
H4A H 0.2978 0.1106 0.2795 0.035 Uiso 1 1 calc R
H4B H 0.1451 0.1711 0.2621 0.035 Uiso 1 1 calc R
C5 C 0.20046(13) -0.05252(12) 0.23982(11) 0.0253(3) Uani 1 1 d .
H5A H 0.1033 -0.0247 0.2592 0.030 Uiso 1 1 calc R
H5B H 0.2414 -0.0862 0.3074 0.030 Uiso 1 1 calc R
C6 C 0.23530(13) -0.15560(11) 0.18491(11) 0.0256(3) Uani 1 1 d .
H6A H 0.3310 -0.1997 0.1831 0.031 Uiso 1 1 calc R
H6B H 0.1852 -0.2158 0.2259 0.031 Uiso 1 1 calc R
C7 C 0.19872(14) -0.09539(12) 0.06872(11) 0.0278(3) Uani 1 1 d .
H7A H 0.2217 -0.1591 0.0308 0.033 Uiso 1 1 calc R
H7B H 0.1025 -0.0538 0.0706 0.033 Uiso 1 1 calc R
C8 C 0.38047(11) 0.19748(11) -0.11571(10) 0.0217(2) Uani 1 1 d .
C9 C 0.35863(13) 0.32459(12) -0.17398(11) 0.0258(3) Uani 1 1 d .
H9 H 0.3271 0.3862 -0.1374 0.031 Uiso 1 1 calc R
C10 C 0.38514(13) 0.35661(12) -0.28791(11) 0.0271(3) Uani 1 1 d .
H10 H 0.3730 0.4405 -0.3290 0.033 Uiso 1 1 calc R
C11 C 0.42995(12) 0.26270(12) -0.34036(11) 0.0264(3) Uani 1 1 d .
H11 H 0.4486 0.2820 -0.4168 0.032 Uiso 1 1 calc R
C12 C 0.44598(13) 0.13977(12) -0.27554(11) 0.0262(3) Uani 1 1 d .
H12 H 0.4734 0.0769 -0.3104 0.031 Uiso 1 1 calc R
C13 C 0.57658(12) 0.25818(11) 0.31238(10) 0.0205(2) Uani 1 1 d .
C14 C 0.51786(12) 0.16136(11) 0.37511(10) 0.0226(2) Uani 1 1 d .
H14 H 0.5720 0.0784 0.3882 0.027 Uiso 1 1 calc R
C15 C 0.38146(13) 0.18480(12) 0.41855(10) 0.0245(3) Uani 1 1 d .
H15 H 0.3471 0.1180 0.4609 0.029 Uiso 1 1 calc R
C16 C 0.29699(12) 0.30719(12) 0.39890(10) 0.0250(3) Uani 1 1 d .
H16 H 0.2059 0.3231 0.4271 0.030 Uiso 1 1 calc R
C17 C 0.35107(12) 0.40577(11) 0.33623(10) 0.0233(2) Uani 1 1 d .
H17 H 0.2957 0.4884 0.3215 0.028 Uiso 1 1 calc R
C18 C 0.48782(12) 0.38073(11) 0.29560(10) 0.0219(2) Uani 1 1 d .
H18 H 0.5221 0.4482 0.2555 0.026 Uiso 1 1 calc R
C19 C 0.77468(12) 0.28977(11) 0.13693(10) 0.0216(2) Uani 1 1 d .
C20 C 0.67882(12) 0.36429(11) 0.06467(11) 0.0242(2) Uani 1 1 d .
H20 H 0.5879 0.3830 0.0934 0.029 Uiso 1 1 calc R
C21 C 0.71391(14) 0.41163(12) -0.04851(11) 0.0285(3) Uani 1 1 d .
H21 H 0.6468 0.4608 -0.0933 0.034 Uiso 1 1 calc R
C22 C 0.84856(14) 0.38567(12) -0.09467(11) 0.0298(3) Uani 1 1 d .
H22 H 0.8724 0.4181 -0.1699 0.036 Uiso 1 1 calc R
C23 C 0.94694(13) 0.31044(13) -0.02634(11) 0.0294(3) Uani 1 1 d .
H23 H 1.0376 0.2915 -0.0559 0.035 Uiso 1 1 calc R
C24 C 0.91001(13) 0.26334(12) 0.08628(11) 0.0256(3) Uani 1 1 d .
H24 H 0.9776 0.2121 0.1302 0.031 Uiso 1 1 calc R
C25 C 0.79133(11) 0.30679(10) 0.33523(10) 0.0207(2) Uani 1 1 d .
C26 C 0.88423(12) 0.37702(11) 0.28808(11) 0.0247(3) Uani 1 1 d .
H26 H 0.9245 0.3817 0.2158 0.030 Uiso 1 1 calc R
C27 C 0.91844(13) 0.44020(12) 0.34600(12) 0.0280(3) Uani 1 1 d .
H27 H 0.9810 0.4852 0.3120 0.034 Uiso 1 1 calc R
C28 C 0.85998(13) 0.43637(12) 0.45358(12) 0.0274(3) Uani 1 1 d .
H28 H 0.8813 0.4798 0.4916 0.033 Uiso 1 1 calc R
C29 C 0.76887(13) 0.36619(12) 0.50355(11) 0.0256(3) Uani 1 1 d .
H29 H 0.7293 0.3617 0.5759 0.031 Uiso 1 1 calc R
C30 C 0.73688(12) 0.30280(11) 0.44539(10) 0.0227(2) Uani 1 1 d .
H30 H 0.6767 0.2555 0.4809 0.027 Uiso 1 1 calc R
C31 C 0.81507(11) 0.08194(11) 0.30739(10) 0.0210(2) Uani 1 1 d .
C32 C 0.87244(11) 0.01404(11) 0.40562(10) 0.0216(2) Uani 1 1 d .
H32 H 0.8741 0.0577 0.4525 0.026 Uiso 1 1 calc R
C33 C 0.92704(12) -0.11662(12) 0.43532(11) 0.0243(2) Uani 1 1 d .
H33 H 0.9643 -0.1583 0.5009 0.029 Uiso 1 1 calc R
C34 C 0.92602(12) -0.18474(11) 0.36739(11) 0.0253(3) Uani 1 1 d .
H34 H 0.9623 -0.2718 0.3871 0.030 Uiso 1 1 calc R
C35 C 0.86998(12) -0.12104(12) 0.26954(11) 0.0260(3) Uani 1 1 d .
H35 H 0.8683 -0.1653 0.2232 0.031 Uiso 1 1 calc R
C36 C 0.81646(13) 0.00929(12) 0.24128(11) 0.0251(3) Uani 1 1 d .
H36 H 0.7798 0.0503 0.1753 0.030 Uiso 1 1 calc R
B B 0.74035(13) 0.23438(12) 0.27124(11) 0.0201(3) Uani 1 1 d .

loop_
_atom_site_aniso_label
_atom_site_aniso_U_11
_atom_site_aniso_U_22
_atom_site_aniso_U_33
_atom_site_aniso_U_23
_atom_site_aniso_U_13
_atom_site_aniso_U_12
N2 0.0269(5) 0.0231(5) 0.0251(5) -0.0087(4) -0.0013(4) -0.0114(4)
N3 0.0218(5) 0.0222(5) 0.0246(5) -0.0094(4) -0.0010(4) -0.0064(4)
N1 0.0320(6) 0.0257(5) 0.0237(5) -0.0101(4) 0.0011(4) -0.0147(4)
N4 0.0220(5) 0.0216(5) 0.0274(5) -0.0092(4) -0.0010(4) -0.0067(4)
C1 0.0180(5) 0.0200(5) 0.0260(6) -0.0079(4) -0.0030(4) -0.0042(4)
C2 0.0357(7) 0.0276(6) 0.0307(7) -0.0109(5) -0.0059(5) -0.0145(5)
C3 0.0438(8) 0.0244(6) 0.0321(7) -0.0130(5) -0.0055(6) -0.0100(6)
C4 0.0352(7) 0.0273(6) 0.0268(7) -0.0129(5) -0.0025(5) -0.0078(5)
C5 0.0239(6) 0.0268(6) 0.0246(6) -0.0074(5) 0.0004(5) -0.0090(5)
C6 0.0239(6) 0.0231(6) 0.0291(6) -0.0072(5) 0.0005(5) -0.0090(5)
C7 0.0316(6) 0.0289(6) 0.0289(7) -0.0093(5) -0.0003(5) -0.0172(5)
C8 0.0181(5) 0.0217(5) 0.0266(6) -0.0079(5) -0.0019(4) -0.0070(4)
C9 0.0253(6) 0.0210(6) 0.0312(7) -0.0093(5) -0.0023(5) -0.0058(5)
C10 0.0253(6) 0.0231(6) 0.0308(7) -0.0036(5) -0.0053(5) -0.0073(5)
C11 0.0232(6) 0.0308(6) 0.0254(6) -0.0074(5) -0.0012(5) -0.0097(5)
C12 0.0240(6) 0.0276(6) 0.0294(7) -0.0128(5) 0.0008(5) -0.0084(5)
C13 0.0203(5) 0.0218(5) 0.0209(6) -0.0080(4) -0.0029(4) -0.0060(4)
C14 0.0232(6) 0.0205(5) 0.0246(6) -0.0063(4) -0.0050(4) -0.0060(4)
C15 0.0257(6) 0.0269(6) 0.0228(6) -0.0051(5) -0.0028(5) -0.0120(5)
C16 0.0197(5) 0.0324(6) 0.0244(6) -0.0115(5) -0.0002(4) -0.0078(5)
C17 0.0226(6) 0.0228(6) 0.0249(6) -0.0104(5) -0.0043(4) -0.0026(4)
C18 0.0238(6) 0.0206(5) 0.0230(6) -0.0075(4) -0.0022(4) -0.0078(4)
C19 0.0221(6) 0.0186(5) 0.0257(6) -0.0083(4) -0.0020(4) -0.0066(4)
C20 0.0220(6) 0.0223(5) 0.0263(6) -0.0076(5) -0.0013(5) -0.0045(4)
C21 0.0320(7) 0.0238(6) 0.0265(7) -0.0046(5) -0.0059(5) -0.0053(5)
C22 0.0367(7) 0.0280(6) 0.0235(6) -0.0049(5) 0.0011(5) -0.0137(5)
C23 0.0254(6) 0.0336(7) 0.0311(7) -0.0128(5) 0.0042(5) -0.0123(5)
C24 0.0224(6) 0.0276(6) 0.0269(6) -0.0091(5) -0.0024(5) -0.0065(5)
C25 0.0173(5) 0.0176(5) 0.0256(6) -0.0073(4) -0.0027(4) -0.0021(4)
C26 0.0207(6) 0.0240(6) 0.0289(6) -0.0096(5) 0.0002(5) -0.0060(5)
C27 0.0222(6) 0.0254(6) 0.0389(7) -0.0106(5) -0.0022(5) -0.0096(5)
C28 0.0276(6) 0.0223(6) 0.0367(7) -0.0130(5) -0.0085(5) -0.0053(5)
C29 0.0275(6) 0.0236(6) 0.0251(6) -0.0088(5) -0.0041(5) -0.0044(5)
C30 0.0214(5) 0.0209(5) 0.0253(6) -0.0067(4) -0.0025(4) -0.0059(4)
C31 0.0156(5) 0.0210(5) 0.0260(6) -0.0080(4) 0.0004(4) -0.0056(4)
C32 0.0192(5) 0.0232(6) 0.0228(6) -0.0083(4) 0.0002(4) -0.0068(4)
C33 0.0197(5) 0.0239(6) 0.0265(6) -0.0047(5) -0.0009(4) -0.0068(4)
C34 0.0197(5) 0.0194(5) 0.0342(7) -0.0077(5) 0.0004(5) -0.0051(4)
C35 0.0242(6) 0.0244(6) 0.0323(7) -0.0130(5) -0.0015(5) -0.0071(5)
C36 0.0245(6) 0.0241(6) 0.0273(6) -0.0082(5) -0.0056(5) -0.0055(5)
B 0.0177(6) 0.0196(6) 0.0228(6) -0.0068(5) -0.0015(5) -0.0051(5)

loop_
_atom_type_symbol
_atom_type_description
_atom_type_scat_dispersion_real
_atom_type_scat_dispersion_imag
_atom_type_scat_source
C C 0.0181 0.0091 'International Tables Vol C Tables 4.2.6.8 and 6.1.1.4'
H H 0.0000 0.0000 'International Tables Vol C Tables 4.2.6.8 and 6.1.1.4'
B B 0.0090 0.0039 'International Tables Vol C Tables 4.2.6.8 and 6.1.1.4'
N N 0.0311 0.0180 'International Tables Vol C Tables 4.2.6.8 and 6.1.1.4'

loop_
_geom_angle_atom_site_label_1
_geom_angle_atom_site_label_2
_geom_angle_atom_site_label_3
_geom_angle
C1 N2 C2 116.88(11)
C1 N2 C8 122.78(10)
C8 N2 C2 120.18(10)
C1 N3 C4 124.42(11)
C1 N3 C5 122.14(10)
C4 N3 C5 113.41(10)
C1 N1 H1 115.4(12)
C1 N1 C7 121.65(11)
C7 N1 H1 122.1(12)
C8 N4 C12 117.59(11)
N3 C1 N2 119.99(11)
N3 C1 N1 120.37(11)
N1 C1 N2 119.63(11)
N2 C2 H2A 109.9
N2 C2 H2B 109.9
N2 C2 C3 108.99(11)
H2A C2 H2B 108.3
C3 C2 H2A 109.9
C3 C2 H2B 109.9
C2 C3 H3A 110.2
C2 C3 H3B 110.2
C2 C3 C4 107.69(11)
H3A C3 H3B 108.5
C4 C3 H3A 110.2
C4 C3 H3B 110.2
N3 C4 C3 111.81(11)
N3 C4 H4A 109.3
N3 C4 H4B 109.3
C3 C4 H4A 109.3
C3 C4 H4B 109.3
H4A C4 H4B 107.9
N3 C5 H5A 109.2
N3 C5 H5B 109.2
N3 C5 C6 112.13(10)
H5A C5 H5B 107.9
C6 C5 H5A 109.2
C6 C5 H5B 109.2
C5 C6 H6A 110.1
C5 C6 H6B 110.1
H6A C6 H6B 108.4
C7 C6 C5 108.22(10)
C7 C6 H6A 110.1
C7 C6 H6B 110.1
N1 C7 C6 107.94(10)
N1 C7 H7A 110.1
N1 C7 H7B 110.1
C6 C7 H7A 110.1
C6 C7 H7B 110.1
H7A C7 H7B 108.4
N4 C8 N2 116.90(11)
N4 C8 C9 123.06(12)
C9 C8 N2 120.03(11)
C8 C9 H9 120.9
C10 C9 C8 118.16(12)
C10 C9 H9 120.9
C9 C10 H10 120.2
C9 C10 C11 119.60(12)
C11 C10 H10 120.2
C10 C11 H11 121.0
C12 C11 C10 117.91(12)
C12 C11 H11 121.0
N4 C12 C11 123.65(12)
N4 C12 H12 118.2
C11 C12 H12 118.2
C14 C13 C18 115.17(11)
C14 C13 B 123.58(10)
C18 C13 B 120.94(10)
C13 C14 H14 118.7
C15 C14 C13 122.60(11)
C15 C14 H14 118.7
C14 C15 H15 119.8
C16 C15 C14 120.35(11)
C16 C15 H15 119.8
C15 C16 H16 120.6
C15 C16 C17 118.80(11)
C17 C16 H16 120.6
C16 C17 H17 120.0
C18 C17 C16 120.02(11)
C18 C17 H17 120.0
C13 C18 H18 118.5
C17 C18 C13 123.03(11)
C17 C18 H18 118.5
C20 C19 C24 114.94(11)
C20 C19 B 125.20(11)
C24 C19 B 119.85(11)
C19 C20 H20 118.6
C21 C20 C19 122.81(12)
C21 C20 H20 118.6
C20 C21 H21 119.8
C22 C21 C20 120.39(12)
C22 C21 H21 119.8
C21 C22 H22 120.6
C23 C22 C21 118.76(12)
C23 C22 H22 120.6
C22 C23 H23 120.0
C22 C23 C24 120.06(12)
C24 C23 H23 120.0
C19 C24 H24 118.5
C23 C24 C19 123.01(12)
C23 C24 H24 118.5
C26 C25 C30 115.21(11)
C26 C25 B 125.45(11)
C30 C25 B 119.31(10)
C25 C26 H26 118.9
C27 C26 C25 122.28(12)
C27 C26 H26 118.9
C26 C27 H27 119.7
C28 C27 C26 120.67(12)
C28 C27 H27 119.7
C27 C28 H28 120.7
C27 C28 C29 118.64(11)
C29 C28 H28 120.7
C28 C29 H29 120.0
C30 C29 C28 120.06(12)
C30 C29 H29 120.0
C25 C30 H30 118.5
C29 C30 C25 123.10(11)
C29 C30 H30 118.5
C32 C31 B 124.80(11)
C36 C31 C32 115.38(11)
C36 C31 B 119.69(11)
C31 C32 H32 118.9
C33 C32 C31 122.30(11)
C33 C32 H32 118.9
C32 C33 H33 119.8
C34 C33 C32 120.34(12)
C34 C33 H33 119.8
C33 C34 H34 120.4
C33 C34 C35 119.12(11)
C35 C34 H34 120.4
C34 C35 H35 120.2
C34 C35 C36 119.64(12)
C36 C35 H35 120.2
C31 C36 H36 118.4
C35 C36 C31 123.22(12)
C35 C36 H36 118.4
C13 B C25 105.86(9)
C19 B C13 112.46(10)
C19 B C25 110.43(9)
C19 B C31 108.45(9)
C31 B C13 108.53(9)
C31 B C25 111.12(10)

loop_
_geom_bond_atom_site_label_1
_geom_bond_atom_site_label_2
_geom_bond_distance
N2 C1 1.3686(16)
N2 C2 1.4771(15)
N2 C8 1.4298(16)
N3 C1 1.3304(16)
N3 C4 1.4686(15)
N3 C5 1.4806(15)
N1 H1 0.86(2)
N1 C1 1.3313(16)
N1 C7 1.4630(15)
N4 C8 1.3354(16)
N4 C12 1.3452(17)
C2 H2A 0.9700
C2 H2B 0.9700
C2 C3 1.5099(19)
C3 H3A 0.9700
C3 H3B 0.9700
C3 C4 1.5136(19)
C4 H4A 0.9700
C4 H4B 0.9700
C5 H5A 0.9700
C5 H5B 0.9700
C5 C6 1.5149(17)
C6 H6A 0.9700
C6 H6B 0.9700
C6 C7 1.5144(19)
C7 H7A 0.9700
C7 H7B 0.9700
C8 C9 1.3943(17)
C9 H9 0.9300
C9 C10 1.3848(19)
C10 H10 0.9300
C10 C11 1.3891(19)
C11 H11 0.9300
C11 C12 1.3803(18)
C12 H12 0.9300
C13 C14 1.4050(17)
C13 C18 1.4055(16)
C13 B 1.6525(17)
C14 H14 0.9300
C14 C15 1.3962(17)
C15 H15 0.9300
C15 C16 1.3872(18)
C16 H16 0.9300
C16 C17 1.3926(18)
C17 H17 0.9300
C17 C18 1.3912(17)
C18 H18 0.9300
C19 C20 1.4008(18)
C19 C24 1.4120(17)
C19 B 1.6441(18)
C20 H20 0.9300
C20 C21 1.3952(18)
C21 H21 0.9300
C21 C22 1.3890(19)
C22 H22 0.9300
C22 C23 1.389(2)
C23 H23 0.9300
C23 C24 1.3918(19)
C24 H24 0.9300
C25 C26 1.4032(17)
C25 C30 1.4078(17)
C25 B 1.6538(17)
C26 H26 0.9300
C26 C27 1.3989(18)
C27 H27 0.9300
C27 C28 1.386(2)
C28 H28 0.9300
C28 C29 1.3907(18)
C29 H29 0.9300
C29 C30 1.3902(17)
C30 H30 0.9300
C31 C32 1.4058(17)
C31 C36 1.4035(17)
C31 B 1.6447(17)
C32 H32 0.9300
C32 C33 1.3957(17)
C33 H33 0.9300
C33 C34 1.3886(18)
C34 H34 0.9300
C34 C35 1.3906(19)
C35 H35 0.9300
C35 C36 1.3914(17)
C36 H36 0.9300

loop_
_geom_hbond_atom_site_label_D
_geom_hbond_atom_site_label_H
_geom_hbond_atom_site_label_A
_geom_hbond_distance_DH
_geom_hbond_distance_HA
_geom_hbond_distance_DA
_geom_hbond_angle_DHA
N1 H1 N4 0.86(2) 1.98(2) 2.6710(15) 136.9(17)

loop_
_geom_torsion_atom_site_label_1
_geom_torsion_atom_site_label_2
_geom_torsion_atom_site_label_3
_geom_torsion_atom_site_label_4
_geom_torsion
N2 C2 C3 C4 62.31(14)
N2 C8 C9 C10 179.23(11)
N3 C5 C6 C7 -46.10(13)
N4 C8 C9 C10 -0.74(19)
C1 N2 C2 C3 -47.25(15)
C1 N2 C8 N4 -42.56(16)
C1 N2 C8 C9 137.47(12)
C1 N3 C4 C3 5.78(17)
C1 N3 C5 C6 11.34(16)
C1 N1 C7 C6 -39.59(16)
C2 N2 C1 N3 9.31(17)
C2 N2 C1 N1 -171.84(11)
C2 N2 C8 N4 142.18(11)
C2 N2 C8 C9 -37.80(16)
C2 C3 C4 N3 -42.25(15)
C4 N3 C1 N2 12.69(18)
C4 N3 C1 N1 -166.15(12)
C4 N3 C5 C6 -170.32(11)
C5 N3 C1 N2 -169.17(11)
C5 N3 C1 N1 12.00(17)
C5 N3 C4 C3 -172.51(11)
C5 C6 C7 N1 58.55(13)
C7 N1 C1 N2 -175.41(11)
C7 N1 C1 N3 3.44(18)
C8 N2 C1 N3 -166.10(11)
C8 N2 C1 N1 12.75(17)
C8 N2 C2 C3 128.29(12)
C8 N4 C12 C11 2.21(18)
C8 C9 C10 C11 1.07(18)
C9 C10 C11 C12 0.15(19)
C10 C11 C12 N4 -1.88(19)
C12 N4 C8 N2 179.17(10)
C12 N4 C8 C9 -0.85(18)
C13 C14 C15 C16 1.28(19)
C14 C13 C18 C17 -0.93(17)
C14 C13 B C19 124.47(12)
C14 C13 B C25 -114.86(12)
C14 C13 B C31 4.49(16)
C14 C15 C16 C17 -0.65(18)
C15 C16 C17 C18 -0.71(18)
C16 C17 C18 C13 1.56(19)
C18 C13 C14 C15 -0.48(17)
C18 C13 B C19 -62.15(14)
C18 C13 B C25 58.52(14)
C18 C13 B C31 177.88(10)
C19 C20 C21 C22 0.1(2)
C20 C19 C24 C23 1.90(18)
C20 C19 B C13 8.44(16)
C20 C19 B C25 -109.56(12)
C20 C19 B C31 128.46(12)
C20 C21 C22 C23 0.9(2)
C21 C22 C23 C24 -0.5(2)
C22 C23 C24 C19 -1.0(2)
C24 C19 C20 C21 -1.45(18)
C24 C19 B C13 -171.87(10)
C24 C19 B C25 70.13(13)
C24 C19 B C31 -51.85(14)
C25 C26 C27 C28 -0.50(19)
C26 C25 C30 C29 1.72(17)
C26 C25 B C13 -139.51(11)
C26 C25 B C19 -17.53(16)
C26 C25 B C31 102.86(13)
C26 C27 C28 C29 1.38(19)
C27 C28 C29 C30 -0.70(19)
C28 C29 C30 C25 -0.91(19)
C30 C25 C26 C27 -1.02(17)
C30 C25 B C13 38.70(13)
C30 C25 B C19 160.68(10)
C30 C25 B C31 -78.93(13)
C31 C32 C33 C34 -0.12(18)
C32 C31 C36 C35 0.20(18)
C32 C31 B C13 -93.48(13)
C32 C31 B C19 144.08(11)
C32 C31 B C25 22.52(15)
C32 C33 C34 C35 0.02(18)
C33 C34 C35 C36 0.18(18)
C34 C35 C36 C31 -0.30(19)
C36 C31 C32 C33 0.01(17)
C36 C31 B C13 82.19(13)
C36 C31 B C19 -40.25(14)
C36 C31 B C25 -161.81(10)
B C13 C14 C15 173.26(11)
B C13 C18 C17 -174.85(11)
B C19 C20 C21 178.25(11)
B C19 C24 C23 -177.81(11)
B C25 C26 C27 177.26(11)
B C25 C30 C29 -176.67(11)
B C31 C32 C33 175.84(11)
B C31 C36 C35 -175.86(11)
